data_2223446
loop_
_publ_author_name
'Fun, Hoong-Kun'
'Maneerat, Wisanu'
'Laphookhieo, Surat'
'Chantrapromma, Suchada'

_publ_section_title
;
 Indizoline
;
_journal_coeditor_code IS2459
_journal_issue 10
_journal_name_full 'Acta Crystallographica Section E'
_journal_page_first o2497
_journal_page_last o2498
_journal_paper_doi 10.1107/S1600536809036915
_journal_volume 65
_journal_year 2009
_chemical_formula_iupac 'C19 H19 N O2'
_chemical_formula_moiety 'C19 H19 N O2'
_chemical_formula_sum 'C19 H19 N O2'
_chemical_formula_weight 293.35
_chemical_melting_point_gt 344
_chemical_melting_point_lt 345
_chemical_name_common
;
Indizoline
;
_chemical_name_systematic
;
1-Methoxy-2-(3-methylbut-2-enyl)-9<i>H</i>-carbazole-3-carbaldehyde
;
_space_group_IT_number 2
_symmetry_cell_setting triclinic
_symmetry_space_group_name_Hall '-P 1'
_symmetry_space_group_name_H-M 'P -1'
_atom_sites_solution_hydrogens geom
_atom_sites_solution_primary direct
_atom_sites_solution_secondary difmap
_audit_creation_method SHELXL-97
_cell_angle_alpha 65.7170(10)
_cell_angle_beta 86.9940(10)
_cell_angle_gamma 68.3230(10)
_cell_formula_units_Z 2
_cell_length_a 9.04670(10)
_cell_length_b 9.32570(10)
_cell_length_c 10.69270(10)
_cell_measurement_reflns_used 4410
_cell_measurement_temperature 100
_cell_measurement_theta_max 30.00
_cell_measurement_theta_min 2.10
_cell_volume 758.857(16)
_computing_cell_refinement 'SAINT (Bruker, 2005)'
_computing_data_collection 'APEX2 (Bruker, 2005)'
_computing_data_reduction 'SAINT (Bruker, 2005)'
_computing_molecular_graphics 'SHELXTL (Sheldrick, 2008)'
_computing_publication_material
;
SHELXTL (Sheldrick, 2008) and PLATON (Spek, 2009)
;
_computing_structure_refinement 'SHELXTL (Sheldrick, 2008)'
_computing_structure_solution 'SHELXTL (Sheldrick, 2008)'
_diffrn_ambient_temperature 100
_diffrn_measured_fraction_theta_full 0.997
_diffrn_measured_fraction_theta_max 0.997
_diffrn_measurement_device_type 'Bruker APEXII CCD area detector'
_diffrn_measurement_method '\f and \w scans'
_diffrn_radiation_monochromator graphite
_diffrn_radiation_source 'sealed tube'
_diffrn_radiation_type MoK\a
_diffrn_radiation_wavelength 0.71073
_diffrn_reflns_av_R_equivalents 0.0228
_diffrn_reflns_av_sigmaI/netI 0.0174
_diffrn_reflns_limit_h_max 12
_diffrn_reflns_limit_h_min -12
_diffrn_reflns_limit_k_max 13
_diffrn_reflns_limit_k_min -13
_diffrn_reflns_limit_l_max 15
_diffrn_reflns_limit_l_min -15
_diffrn_reflns_number 20515
_diffrn_reflns_theta_full 30.00
_diffrn_reflns_theta_max 30.00
_diffrn_reflns_theta_min 2.10
_diffrn_standards_number 0
_exptl_absorpt_coefficient_mu 0.083
_exptl_absorpt_correction_T_max 0.9821
_exptl_absorpt_correction_T_min 0.9572
_exptl_absorpt_correction_type multi-scan
_exptl_absorpt_process_details '(<i>SADABS</i>; Bruker, 2005)'
_exptl_crystal_colour Yellow
_exptl_crystal_density_diffrn 1.284
_exptl_crystal_density_method 'not measured'
_exptl_crystal_description Block
_exptl_crystal_F_000 312
_exptl_crystal_size_max 0.53
_exptl_crystal_size_mid 0.27
_exptl_crystal_size_min 0.22
_refine_diff_density_max 0.471
_refine_diff_density_min -0.268
_refine_ls_extinction_method none
_refine_ls_goodness_of_fit_ref 1.054
_refine_ls_hydrogen_treatment mixed
_refine_ls_matrix_type full
_refine_ls_number_parameters 206
_refine_ls_number_reflns 4410
_refine_ls_number_restraints 0
_refine_ls_restrained_S_all 1.054
_refine_ls_R_factor_all 0.0471
_refine_ls_R_factor_gt 0.0419
_refine_ls_shift/su_max 0.001
_refine_ls_shift/su_mean <0.001
_refine_ls_structure_factor_coef Fsqd
_refine_ls_weighting_details 'calc w=1/[\s^2^(Fo^2^)+(0.0684P)^2^+0.2509P] where P=(Fo^2^+2Fc^2^)/3'
_refine_ls_weighting_scheme calc
_refine_ls_wR_factor_gt 0.1162
_refine_ls_wR_factor_ref 0.1238
_reflns_number_gt 3887
_reflns_number_total 4410
_reflns_threshold_expression 'I > 2\s(I)'
_cod_data_source_file is2459.cif
_cod_data_source_block I
_cod_depositor_comments
;
The following automatic conversions were performed:
'_symmetry_cell_setting' value 'Triclinic' changed to 'triclinic'
according to '/home/saulius/struct/CIF-dictionaries/cif_core.dic'
dictionary named 'cif_core.dic' version 2.4.1 from 2010-06-29.

Automatic conversion script
Id: cif_fix_enum 1527 2010-12-29 10:47:43Z saulius 

The following automatic conversions were performed:

'_symmetry_cell_setting' value 'Triclinic' changed to 'triclinic'
according to /home/saulius/struct/CIF-dictionaries/cif_core.dic
dictionary named 'cif_core.dic' version 2.4.1 from 2010-06-29.

Automatic conversion script
Id: cif_fix_values 1715 2011-07-08 13:25:40Z adriana 
;
_cod_database_code 2223446
_cod_database_fobs_code 2223446

loop_
_symmetry_equiv_pos_as_xyz
'x, y, z'
'-x, -y, -z'

loop_
_atom_site_type_symbol
_atom_site_label
_atom_site_fract_x
_atom_site_fract_y
_atom_site_fract_z
_atom_site_U_iso_or_equiv
_atom_site_adp_type
_atom_site_calc_flag
_atom_site_refinement_flags
_atom_site_occupancy
_atom_site_disorder_assembly
_atom_site_disorder_group
O O1 0.26909(8) 0.78512(9) 0.28630(7) 0.01884(16) Uani d . 1 . .
O O2 0.90034(9) 0.78623(10) 0.07678(8) 0.02297(17) Uani d . 1 . .
N N1 0.23115(10) 0.73264(11) 0.03746(9) 0.01646(17) Uani d . 1 . .
C C1 0.26191(11) 0.70558(11) -0.08151(10) 0.01576(18) Uani d . 1 . .
C C2 0.16804(12) 0.67357(12) -0.15826(11) 0.0196(2) Uani d . 1 . .
H H2A 0.0692 0.6690 -0.1336 0.024 Uiso calc R 1 . .
C C3 0.22843(13) 0.64886(13) -0.27314(11) 0.0212(2) Uani d . 1 . .
H H3A 0.1685 0.6274 -0.3264 0.025 Uiso calc R 1 . .
C C4 0.37714(13) 0.65536(13) -0.31088(10) 0.0204(2) Uani d . 1 . .
H H4A 0.4140 0.6386 -0.3886 0.024 Uiso calc R 1 . .
C C5 0.47039(12) 0.68656(12) -0.23362(10) 0.01765(19) Uani d . 1 . .
H H5A 0.5694 0.6902 -0.2585 0.021 Uiso calc R 1 . .
C C6 0.41224(11) 0.71237(11) -0.11773(9) 0.01449(17) Uani d . 1 . .
C C7 0.47446(11) 0.74608(11) -0.01497(9) 0.01365(17) Uani d . 1 . .
C C8 0.61476(11) 0.76411(11) 0.00817(9) 0.01443(17) Uani d . 1 . .
H H8A 0.6938 0.7538 -0.0505 0.017 Uiso calc R 1 . .
C C9 0.63649(11) 0.79781(11) 0.11998(9) 0.01434(17) Uani d . 1 . .
C C10 0.51798(11) 0.81249(11) 0.21241(9) 0.01415(17) Uani d . 1 . .
C C11 0.38006(11) 0.78850(11) 0.19182(9) 0.01450(18) Uani d . 1 . .
C C12 0.35762(11) 0.75789(11) 0.07777(9) 0.01417(17) Uani d . 1 . .
C C13 0.78581(11) 0.81675(12) 0.14115(10) 0.01751(19) Uani d . 1 . .
H H13A 0.7940 0.8543 0.2077 0.021 Uiso calc R 1 . .
C C14 0.54154(12) 0.84670(12) 0.33525(10) 0.01731(18) Uani d . 1 . .
H H14A 0.5751 0.9421 0.3046 0.021 Uiso calc R 1 . .
H H14B 0.4400 0.8784 0.3718 0.021 Uiso calc R 1 . .
C C15 0.66415(12) 0.69530(12) 0.44873(10) 0.01723(19) Uani d . 1 . .
H H15A 0.6619 0.5895 0.4679 0.021 Uiso calc R 1 . .
C C16 0.77577(12) 0.69655(12) 0.52484(10) 0.01787(19) Uani d . 1 . .
C C17 0.79953(15) 0.85421(14) 0.50890(13) 0.0288(2) Uani d . 1 . .
H H17A 0.7349 0.9490 0.4273 0.043 Uiso calc R 1 . .
H H17B 0.9103 0.8374 0.5010 0.043 Uiso calc R 1 . .
H H17C 0.7686 0.8769 0.5882 0.043 Uiso calc R 1 . .
C C18 0.88710(13) 0.53395(13) 0.63786(11) 0.0229(2) Uani d . 1 . .
H H18A 0.8557 0.4422 0.6485 0.034 Uiso calc R 1 . .
H H18B 0.8819 0.5463 0.7230 0.034 Uiso calc R 1 . .
H H18C 0.9947 0.5097 0.6141 0.034 Uiso calc R 1 . .
C C19 0.13064(13) 0.94117(15) 0.24419(12) 0.0251(2) Uani d . 1 . .
H H19A 0.0625 0.9333 0.3166 0.038 Uiso calc R 1 . .
H H19B 0.0730 0.9607 0.1621 0.038 Uiso calc R 1 . .
H H19C 0.1639 1.0339 0.2256 0.038 Uiso calc R 1 . .
H H1N1 0.145(2) 0.7418(19) 0.0698(16) 0.029(4) Uiso d . 1 . .

loop_
_atom_site_aniso_label
_atom_site_aniso_U_11
_atom_site_aniso_U_22
_atom_site_aniso_U_33
_atom_site_aniso_U_12
_atom_site_aniso_U_13
_atom_site_aniso_U_23
O1 0.0144(3) 0.0228(3) 0.0189(3) -0.0072(3) 0.0064(3) -0.0089(3)
O2 0.0127(3) 0.0318(4) 0.0239(4) -0.0103(3) 0.0028(3) -0.0097(3)
N1 0.0107(4) 0.0217(4) 0.0199(4) -0.0077(3) 0.0032(3) -0.0102(3)
C1 0.0129(4) 0.0159(4) 0.0182(4) -0.0051(3) 0.0004(3) -0.0070(3)
C2 0.0148(4) 0.0203(4) 0.0247(5) -0.0065(3) -0.0012(3) -0.0103(4)
C3 0.0208(5) 0.0206(4) 0.0226(5) -0.0067(4) -0.0033(4) -0.0100(4)
C4 0.0237(5) 0.0197(4) 0.0182(4) -0.0073(4) 0.0003(4) -0.0090(3)
C5 0.0175(4) 0.0177(4) 0.0176(4) -0.0064(3) 0.0026(3) -0.0077(3)
C6 0.0123(4) 0.0139(4) 0.0161(4) -0.0043(3) 0.0005(3) -0.0056(3)
C7 0.0108(4) 0.0138(4) 0.0153(4) -0.0045(3) 0.0014(3) -0.0052(3)
C8 0.0105(4) 0.0158(4) 0.0160(4) -0.0050(3) 0.0027(3) -0.0060(3)
C9 0.0107(4) 0.0147(4) 0.0163(4) -0.0051(3) 0.0006(3) -0.0050(3)
C10 0.0120(4) 0.0142(4) 0.0153(4) -0.0047(3) 0.0007(3) -0.0055(3)
C11 0.0112(4) 0.0160(4) 0.0160(4) -0.0054(3) 0.0034(3) -0.0064(3)
C12 0.0102(4) 0.0150(4) 0.0166(4) -0.0048(3) 0.0011(3) -0.0060(3)
C13 0.0133(4) 0.0201(4) 0.0178(4) -0.0077(3) -0.0002(3) -0.0052(3)
C14 0.0152(4) 0.0192(4) 0.0179(4) -0.0052(3) 0.0007(3) -0.0093(3)
C15 0.0171(4) 0.0177(4) 0.0166(4) -0.0071(3) 0.0021(3) -0.0066(3)
C16 0.0156(4) 0.0200(4) 0.0173(4) -0.0065(3) 0.0017(3) -0.0075(3)
C17 0.0303(6) 0.0248(5) 0.0321(6) -0.0115(4) -0.0063(4) -0.0109(4)
C18 0.0216(5) 0.0231(5) 0.0200(4) -0.0078(4) -0.0023(4) -0.0053(4)
C19 0.0161(5) 0.0297(5) 0.0280(5) -0.0041(4) 0.0061(4) -0.0152(4)

loop_
_atom_type_symbol
_atom_type_description
_atom_type_scat_dispersion_real
_atom_type_scat_dispersion_imag
_atom_type_scat_source
C C 0.0033 0.0016 'International Tables Vol C Tables 4.2.6.8 and 6.1.1.4'
H H 0.0000 0.0000 'International Tables Vol C Tables 4.2.6.8 and 6.1.1.4'
N N 0.0061 0.0033 'International Tables Vol C Tables 4.2.6.8 and 6.1.1.4'
O O 0.0106 0.0060 'International Tables Vol C Tables 4.2.6.8 and 6.1.1.4'

loop_
_geom_angle_atom_site_label_1
_geom_angle_atom_site_label_2
_geom_angle_atom_site_label_3
_geom_angle_site_symmetry_1
_geom_angle_site_symmetry_3
_geom_angle
_geom_angle_publ_flag
C11 O1 C19 . . 113.68(8) ?
C12 N1 C1 . . 108.62(8) ?
C12 N1 H1N1 . . 128.2(11) ?
C1 N1 H1N1 . . 122.8(11) ?
N1 C1 C2 . . 128.87(9) ?
N1 C1 C6 . . 109.20(8) ?
C2 C1 C6 . . 121.92(9) ?
C3 C2 C1 . . 117.16(9) ?
C3 C2 H2A . . 121.4 ?
C1 C2 H2A . . 121.4 ?
C2 C3 C4 . . 121.77(9) ?
C2 C3 H3A . . 119.1 ?
C4 C3 H3A . . 119.1 ?
C5 C4 C3 . . 120.78(9) ?
C5 C4 H4A . . 119.6 ?
C3 C4 H4A . . 119.6 ?
C4 C5 C6 . . 118.63(9) ?
C4 C5 H5A . . 120.7 ?
C6 C5 H5A . . 120.7 ?
C5 C6 C1 . . 119.73(9) ?
C5 C6 C7 . . 133.90(9) ?
C1 C6 C7 . . 106.36(8) ?
C8 C7 C12 . . 119.22(8) ?
C8 C7 C6 . . 134.49(8) ?
C12 C7 C6 . . 106.27(8) ?
C7 C8 C9 . . 119.55(8) ?
C7 C8 H8A . . 120.2 ?
C9 C8 H8A . . 120.2 ?
C8 C9 C10 . . 121.40(8) ?
C8 C9 C13 . . 118.14(8) ?
C10 C9 C13 . . 120.46(8) ?
C11 C10 C9 . . 118.94(8) ?
C11 C10 C14 . . 119.26(8) ?
C9 C10 C14 . . 121.76(8) ?
O1 C11 C10 . . 120.95(8) ?
O1 C11 C12 . . 119.63(8) ?
C10 C11 C12 . . 119.33(8) ?
N1 C12 C11 . . 128.96(9) ?
N1 C12 C7 . . 109.54(8) ?
C11 C12 C7 . . 121.50(8) ?
O2 C13 C9 . . 124.13(9) ?
O2 C13 H13A . . 117.9 ?
C9 C13 H13A . . 117.9 ?
C15 C14 C10 . . 112.82(8) ?
C15 C14 H14A . . 109.0 ?
C10 C14 H14A . . 109.0 ?
C15 C14 H14B . . 109.0 ?
C10 C14 H14B . . 109.0 ?
H14A C14 H14B . . 107.8 ?
C16 C15 C14 . . 127.08(9) ?
C16 C15 H15A . . 116.5 ?
C14 C15 H15A . . 116.5 ?
C15 C16 C17 . . 124.45(9) ?
C15 C16 C18 . . 120.70(9) ?
C17 C16 C18 . . 114.84(9) ?
C16 C17 H17A . . 109.5 ?
C16 C17 H17B . . 109.5 ?
H17A C17 H17B . . 109.5 ?
C16 C17 H17C . . 109.5 ?
H17A C17 H17C . . 109.5 ?
H17B C17 H17C . . 109.5 ?
C16 C18 H18A . . 109.5 ?
C16 C18 H18B . . 109.5 ?
H18A C18 H18B . . 109.5 ?
C16 C18 H18C . . 109.5 ?
H18A C18 H18C . . 109.5 ?
H18B C18 H18C . . 109.5 ?
O1 C19 H19A . . 109.5 ?
O1 C19 H19B . . 109.5 ?
H19A C19 H19B . . 109.5 ?
O1 C19 H19C . . 109.5 ?
H19A C19 H19C . . 109.5 ?
H19B C19 H19C . . 109.5 ?

loop_
_geom_bond_atom_site_label_1
_geom_bond_atom_site_label_2
_geom_bond_site_symmetry_2
_geom_bond_distance
_geom_bond_publ_flag
O1 C11 . 1.3857(11) ?
O1 C19 . 1.4363(13) ?
O2 C13 . 1.2235(12) ?
N1 C12 . 1.3727(11) ?
N1 C1 . 1.3909(12) ?
N1 H1N1 . 0.822(17) ?
C1 C2 . 1.3948(13) ?
C1 C6 . 1.4113(13) ?
C2 C3 . 1.3892(14) ?
C2 H2A . 0.9300 ?
C3 C4 . 1.3999(15) ?
C3 H3A . 0.9300 ?
C4 C5 . 1.3895(14) ?
C4 H4A . 0.9300 ?
C5 C6 . 1.3978(13) ?
C5 H5A . 0.9300 ?
C6 C7 . 1.4500(12) ?
C7 C8 . 1.3875(12) ?
C7 C12 . 1.4167(12) ?
C8 C9 . 1.3951(13) ?
C8 H8A . 0.9300 ?
C9 C10 . 1.4271(13) ?
C9 C13 . 1.4658(13) ?
C10 C11 . 1.3895(12) ?
C10 C14 . 1.5155(12) ?
C11 C12 . 1.4018(12) ?
C13 H13A . 0.9300 ?
C14 C15 . 1.5071(13) ?
C14 H14A . 0.9700 ?
C14 H14B . 0.9700 ?
C15 C16 . 1.3360(13) ?
C15 H15A . 0.9300 ?
C16 C17 . 1.5035(14) ?
C16 C18 . 1.5054(14) ?
C17 H17A . 0.9600 ?
C17 H17B . 0.9600 ?
C17 H17C . 0.9600 ?
C18 H18A . 0.9600 ?
C18 H18B . 0.9600 ?
C18 H18C . 0.9600 ?
C19 H19A . 0.9600 ?
C19 H19B . 0.9600 ?
C19 H19C . 0.9600 ?

loop_
_geom_hbond_atom_site_label_D
_geom_hbond_atom_site_label_H
_geom_hbond_atom_site_label_A
_geom_hbond_site_symmetry_A
_geom_hbond_distance_DH
_geom_hbond_distance_HA
_geom_hbond_distance_DA
_geom_hbond_angle_DHA
_geom_hbond_publ_flag
N1 H1N1 O2 1_455 0.825(19) 2.099(19) 2.8843(13) 158.8(15) y
C18 H18A O1 2_666 0.96 2.59 3.5369(15) 168 y

loop_
_geom_torsion_atom_site_label_1
_geom_torsion_atom_site_label_2
_geom_torsion_atom_site_label_3
_geom_torsion_atom_site_label_4
_geom_torsion_site_symmetry_1
_geom_torsion_site_symmetry_2
_geom_torsion_site_symmetry_3
_geom_torsion_site_symmetry_4
_geom_torsion
_geom_torsion_publ_flag
C12 N1 C1 C2 . . . . 179.57(9) ?
C12 N1 C1 C6 . . . . 0.45(10) ?
N1 C1 C2 C3 . . . . -179.21(9) ?
C6 C1 C2 C3 . . . . -0.19(14) ?
C1 C2 C3 C4 . . . . 0.09(15) ?
C2 C3 C4 C5 . . . . 0.20(15) ?
C3 C4 C5 C6 . . . . -0.37(14) ?
C4 C5 C6 C1 . . . . 0.27(14) ?
C4 C5 C6 C7 . . . . 179.54(9) ?
N1 C1 C6 C5 . . . . 179.20(8) ?
C2 C1 C6 C5 . . . . 0.01(14) ?
N1 C1 C6 C7 . . . . -0.25(10) ?
C2 C1 C6 C7 . . . . -179.44(8) ?
C5 C6 C7 C8 . . . . -0.63(18) ?
C1 C6 C7 C8 . . . . 178.71(10) ?
C5 C6 C7 C12 . . . . -179.38(10) ?
C1 C6 C7 C12 . . . . -0.04(10) ?
C12 C7 C8 C9 . . . . -1.64(13) ?
C6 C7 C8 C9 . . . . 179.73(9) ?
C7 C8 C9 C10 . . . . 0.67(13) ?
C7 C8 C9 C13 . . . . -179.77(8) ?
C8 C9 C10 C11 . . . . 1.55(13) ?
C13 C9 C10 C11 . . . . -177.99(8) ?
C8 C9 C10 C14 . . . . 179.15(8) ?
C13 C9 C10 C14 . . . . -0.39(13) ?
C19 O1 C11 C10 . . . . 101.43(10) ?
C19 O1 C11 C12 . . . . -82.17(11) ?
C9 C10 C11 O1 . . . . 173.69(8) ?
C14 C10 C11 O1 . . . . -3.97(13) ?
C9 C10 C11 C12 . . . . -2.73(13) ?
C14 C10 C11 C12 . . . . 179.61(8) ?
C1 N1 C12 C11 . . . . -179.49(9) ?
C1 N1 C12 C7 . . . . -0.48(10) ?
O1 C11 C12 N1 . . . . 4.24(15) ?
C10 C11 C12 N1 . . . . -179.30(9) ?
O1 C11 C12 C7 . . . . -174.67(8) ?
C10 C11 C12 C7 . . . . 1.79(14) ?
C8 C7 C12 N1 . . . . -178.66(8) ?
C6 C7 C12 N1 . . . . 0.31(10) ?
C8 C7 C12 C11 . . . . 0.44(13) ?
C6 C7 C12 C11 . . . . 179.42(8) ?
C8 C9 C13 O2 . . . . -8.58(14) ?
C10 C9 C13 O2 . . . . 170.98(9) ?
C11 C10 C14 C15 . . . . 105.69(10) ?
C9 C10 C14 C15 . . . . -71.91(11) ?
C10 C14 C15 C16 . . . . 139.14(10) ?
C14 C15 C16 C17 . . . . -0.51(17) ?
C14 C15 C16 C18 . . . . 178.19(9) ?

loop_
_cod_related_entry_id
_cod_related_entry_database
_cod_related_entry_code
1 ChemSpider 24743309
